data_7237344
loop_
_publ_author_name
'Su, Xing'
'Ji, Yanglimin'
'Pan, Wanting'
'Chen, Siqi'
'Zhang, Yu-Mo'
'Lin, Tingting'
'Liu, Lulu'
'Li, Minjie'
'Liu, Yifei'
'Zhang, Sean Xiao-An'

_publ_section_title
;
 Pyrene spiropyran dyad: solvato-, acido- and mechanofluorochromic
 properties and its application in acid sensing and reversible fluorescent
 display
;
_journal_issue 26
_journal_name_full 'Journal of Materials Chemistry C'
_journal_page_first 6940
_journal_paper_doi 10.1039/C8TC02208A
_journal_volume 6
_journal_year 2018
_chemical_formula_moiety 'C35 H27 N O'
_chemical_formula_sum 'C35 H27 N O'
_chemical_formula_weight 477.57
_space_group_crystal_system triclinic
_space_group_IT_number 2
_space_group_name_Hall '-P 1'
_space_group_name_H-M_alt 'P -1'
_atom_sites_solution_hydrogens geom
_audit_creation_date 2018-04-17
_audit_creation_method
;
Olex2 1.2
(compiled 2018.04.03 svn.r3497 for OlexSys, GUI svn.r5486)
;
_audit_update_record
;
2018-04-27 deposited with the CCDC.
2018-06-12 downloaded from the CCDC.
;
_cell_angle_alpha 80.040(5)
_cell_angle_beta 67.550(4)
_cell_angle_gamma 66.397(4)
_cell_formula_units_Z 2
_cell_length_a 10.5500(12)
_cell_length_b 11.5139(13)
_cell_length_c 12.1433(14)
_cell_measurement_reflns_used 9903
_cell_measurement_temperature 175.81
_cell_measurement_theta_max 28.35
_cell_measurement_theta_min 3.34
_cell_volume 1248.9(3)
_computing_cell_refinement 'SAINT V8.38A (?, 2016)'
_computing_data_collection 'SAINT V8.38A (?, 2016)'
_computing_data_reduction 'SAINT V8.38A (?, 2016)'
_computing_molecular_graphics 'Olex2 (Dolomanov et al., 2009)'
_computing_publication_material 'Olex2 (Dolomanov et al., 2009)'
_computing_structure_refinement 'ShelXL (Sheldrick, 2015)'
_computing_structure_solution 'ShelXL (Sheldrick, 2015)'
_diffrn_ambient_temperature 175.81
_diffrn_measured_fraction_theta_full 0.988
_diffrn_measured_fraction_theta_max 0.986
_diffrn_measurement_device_type 'CCD area detector'
_diffrn_measurement_method 'phi and omega scans'
_diffrn_radiation_type MoK\a
_diffrn_radiation_wavelength 0.71073
_diffrn_reflns_av_unetI/netI 0.0431
_diffrn_reflns_Laue_measured_fraction_full 0.988
_diffrn_reflns_Laue_measured_fraction_max 0.986
_diffrn_reflns_limit_h_max 14
_diffrn_reflns_limit_h_min -14
_diffrn_reflns_limit_k_max 15
_diffrn_reflns_limit_k_min -15
_diffrn_reflns_limit_l_max 16
_diffrn_reflns_limit_l_min -15
_diffrn_reflns_number 6131
_diffrn_reflns_point_group_measured_fraction_full 0.988
_diffrn_reflns_point_group_measured_fraction_max 0.986
_diffrn_reflns_theta_full 25.242
_diffrn_reflns_theta_max 28.321
_diffrn_reflns_theta_min 2.682
_exptl_absorpt_coefficient_mu 0.075
_exptl_absorpt_correction_type none
_exptl_crystal_colour colourless
_exptl_crystal_colour_primary colourless
_exptl_crystal_density_diffrn 1.270
_exptl_crystal_description block
_exptl_crystal_F_000 504
_exptl_crystal_size_max 0.2
_exptl_crystal_size_mid 0.19
_exptl_crystal_size_min 0.18
_refine_diff_density_max 0.349
_refine_diff_density_min -0.296
_refine_diff_density_rms 0.077
_refine_ls_extinction_method none
_refine_ls_goodness_of_fit_ref 1.127
_refine_ls_hydrogen_treatment constr
_refine_ls_matrix_type full
_refine_ls_number_parameters 338
_refine_ls_number_reflns 6131
_refine_ls_number_restraints 0
_refine_ls_restrained_S_all 1.127
_refine_ls_R_factor_all 0.1070
_refine_ls_R_factor_gt 0.0881
_refine_ls_shift/su_max 0.000
_refine_ls_shift/su_mean 0.000
_refine_ls_structure_factor_coef Fsqd
_refine_ls_weighting_details 'w=1/[\s^2^(Fo^2^)+(0.0701P)^2^+2.0953P] where P=(Fo^2^+2Fc^2^)/3'
_refine_ls_weighting_scheme calc
_refine_ls_wR_factor_gt 0.2723
_refine_ls_wR_factor_ref 0.2824
_reflns_Friedel_coverage 0.000
_reflns_number_gt 4674
_reflns_number_total 6131
_reflns_threshold_expression 'I > 2\s(I)'
_cod_data_source_file c8tc02208a2.cif
_cod_data_source_block mo_sx0416_0m_tw
_cod_database_code 7237344
_shelx_shelxl_version_number 2018/3
_shelx_space_group_comment
;
The symmetry employed for this shelxl refinement is uniquely defined
by the following loop, which should always be used as a source of
symmetry information in preference to the above space-group names.
They are only intended as comments.
;
_shelx_estimated_absorpt_t_max 0.987
_shelx_estimated_absorpt_t_min 0.985
_olex2_refinement_description
;
1. Twinned data refinement
 Scales: 0.615(4)
 0.385(4)
2. Fixed Uiso
 At 1.2 times of:
  All C(H) groups
 At 1.5 times of:
  All C(H,H,H) groups
3.a Aromatic/amide H refined with riding coordinates:
 C2(H2), C3(H3), C4(H4), C5(H5), C7(H7), C8(H8), C12(H12), C14(H14), C15(H15),
 C21(H21), C22(H22), C24(H24), C25(H25), C27(H27), C28(H28), C29(H29), C31(H31),
  C32(H32)
3.b Idealised Me refined as rotating group:
 C17(H17A,H17B,H17C), C18(H18A,H18B,H18C), C19(H19A,H19B,H19C)
;
_olex2_submission_special_instructions 'No special instructions were received'

loop_
_space_group_symop_operation_xyz
'x, y, z'
'-x, -y, -z'

loop_
_atom_site_label
_atom_site_type_symbol
_atom_site_fract_x
_atom_site_fract_y
_atom_site_fract_z
_atom_site_U_iso_or_equiv
_atom_site_adp_type
_atom_site_occupancy
_atom_site_site_symmetry_order
_atom_site_calc_flag
_atom_site_refinement_flags_posn
O1 O 0.0997(3) 0.4200(3) 0.7002(3) 0.0434(7) Uani 1 1 d .
N1 N 0.3189(4) 0.4286(4) 0.5598(3) 0.0447(8) Uani 1 1 d .
C1 C -0.0494(4) 0.4787(4) 0.7535(3) 0.0374(8) Uani 1 1 d .
C2 C -0.1298(4) 0.4009(4) 0.8056(4) 0.0440(9) Uani 1 1 d .
H2 H -0.081699 0.311283 0.805784 0.053 Uiso 1 1 calc R
C3 C -0.2827(5) 0.4567(5) 0.8576(4) 0.0553(11) Uani 1 1 d .
H3 H -0.339423 0.404609 0.891966 0.066 Uiso 1 1 calc R
C4 C -0.3524(5) 0.5867(5) 0.8598(5) 0.0611(13) Uani 1 1 d .
H4 H -0.456078 0.623982 0.898362 0.073 Uiso 1 1 calc R
C5 C -0.2713(5) 0.6619(5) 0.8062(4) 0.0539(11) Uani 1 1 d .
H5 H -0.320335 0.751387 0.806159 0.065 Uiso 1 1 calc R
C6 C -0.1184(4) 0.6101(4) 0.7516(4) 0.0431(9) Uani 1 1 d .
C7 C -0.0279(5) 0.6838(4) 0.6862(4) 0.0524(11) Uani 1 1 d .
H7 H -0.073352 0.772574 0.675082 0.063 Uiso 1 1 calc R
C8 C 0.1180(5) 0.6287(4) 0.6416(4) 0.0517(11) Uani 1 1 d .
H8 H 0.173642 0.678222 0.593389 0.062 Uiso 1 1 calc R
C9 C 0.1986(4) 0.4910(4) 0.6643(3) 0.0400(8) Uani 1 1 d .
C10 C 0.2732(4) 0.4666(4) 0.7600(3) 0.0387(8) Uani 1 1 d .
C11 C 0.4039(4) 0.3456(4) 0.7147(3) 0.0345(7) Uani 1 1 d .
C12 C 0.4996(4) 0.2628(4) 0.7694(3) 0.0374(8) Uani 1 1 d .
H12 H 0.480573 0.272353 0.850964 0.045 Uiso 1 1 calc R
C13 C 0.6253(4) 0.1643(4) 0.7048(3) 0.0388(8) Uani 1 1 d .
C14 C 0.6482(4) 0.1524(4) 0.5855(3) 0.0428(9) Uani 1 1 d .
H14 H 0.733413 0.086615 0.540554 0.051 Uiso 1 1 calc R
C15 C 0.5497(4) 0.2342(4) 0.5303(3) 0.0429(9) Uani 1 1 d .
H15 H 0.565887 0.223538 0.449541 0.051 Uiso 1 1 calc R
C16 C 0.4282(4) 0.3309(4) 0.5959(3) 0.0376(8) Uani 1 1 d .
C17 C 0.1710(5) 0.4594(5) 0.8866(4) 0.0527(11) Uani 1 1 d .
H17A H 0.084501 0.538440 0.904594 0.079 Uiso 1 1 calc GR
H17B H 0.223034 0.446915 0.942004 0.079 Uiso 1 1 calc GR
H17C H 0.139286 0.388090 0.895089 0.079 Uiso 1 1 calc GR
C18 C 0.3358(6) 0.5704(5) 0.7469(5) 0.0615(13) Uani 1 1 d .
H18A H 0.399860 0.574958 0.664121 0.092 Uiso 1 1 calc GR
H18B H 0.392980 0.549814 0.799720 0.092 Uiso 1 1 calc GR
H18C H 0.254473 0.652278 0.768366 0.092 Uiso 1 1 calc GR
C19 C 0.2884(5) 0.4177(6) 0.4555(4) 0.0655(14) Uani 1 1 d .
H19A H 0.236481 0.358861 0.473751 0.098 Uiso 1 1 calc GR
H19B H 0.381413 0.385740 0.388867 0.098 Uiso 1 1 calc GR
H19C H 0.226736 0.501204 0.433639 0.098 Uiso 1 1 calc GR
C20 C 0.7282(4) 0.0759(4) 0.7658(3) 0.0393(8) Uani 1 1 d .
C21 C 0.6736(5) 0.0056(4) 0.8658(4) 0.0480(10) Uani 1 1 d .
H21 H 0.574286 0.011931 0.889651 0.058 Uiso 1 1 calc R
C22 C 0.7596(5) -0.0723(4) 0.9307(4) 0.0500(10) Uani 1 1 d .
H22 H 0.719331 -0.119891 0.997184 0.060 Uiso 1 1 calc R
C23 C 0.9054(5) -0.0821(4) 0.8997(4) 0.0423(9) Uani 1 1 d .
C24 C 0.9975(5) -0.1576(4) 0.9683(4) 0.0504(10) Uani 1 1 d .
H24 H 0.960073 -0.206263 1.035092 0.060 Uiso 1 1 calc R
C25 C 1.1342(5) -0.1605(4) 0.9398(4) 0.0537(11) Uani 1 1 d .
H25 H 1.190893 -0.210146 0.987890 0.064 Uiso 1 1 calc R
C26 C 1.1975(4) -0.0914(4) 0.8396(4) 0.0437(9) Uani 1 1 d .
C27 C 1.3404(5) -0.0922(5) 0.8094(5) 0.0563(12) Uani 1 1 d .
H27 H 1.399637 -0.142342 0.855431 0.068 Uiso 1 1 calc R
C28 C 1.3954(5) -0.0209(5) 0.7135(5) 0.0614(13) Uani 1 1 d .
H28 H 1.492092 -0.022453 0.694474 0.074 Uiso 1 1 calc R
C29 C 1.3130(5) 0.0520(5) 0.6451(4) 0.0552(11) Uani 1 1 d .
H29 H 1.353339 0.100199 0.579396 0.066 Uiso 1 1 calc R
C30 C 1.1697(4) 0.0565(4) 0.6709(4) 0.0421(9) Uani 1 1 d .
C31 C 1.0789(5) 0.1336(4) 0.6035(4) 0.0467(9) Uani 1 1 d .
H31 H 1.117181 0.182548 0.537405 0.056 Uiso 1 1 calc R
C32 C 0.9401(5) 0.1387(4) 0.6315(4) 0.0436(9) Uani 1 1 d .
H32 H 0.883461 0.190750 0.584154 0.052 Uiso 1 1 calc R
C33 C 0.8755(4) 0.0674(3) 0.7309(3) 0.0356(8) Uani 1 1 d .
C34 C 0.9641(4) -0.0117(3) 0.7989(3) 0.0354(7) Uani 1 1 d .
C35 C 1.1108(4) -0.0166(3) 0.7690(3) 0.0373(8) Uani 1 1 d .

loop_
_atom_site_aniso_label
_atom_site_aniso_U_11
_atom_site_aniso_U_22
_atom_site_aniso_U_33
_atom_site_aniso_U_23
_atom_site_aniso_U_13
_atom_site_aniso_U_12
O1 0.0298(13) 0.0450(15) 0.0500(16) 0.0027(12) -0.0096(12) -0.0141(11)
N1 0.0347(16) 0.064(2) 0.0318(16) 0.0059(15) -0.0120(13) -0.0169(16)
C1 0.0308(17) 0.050(2) 0.0328(17) 0.0016(15) -0.0131(14) -0.0158(16)
C2 0.038(2) 0.056(2) 0.041(2) 0.0011(18) -0.0138(17) -0.0207(18)
C3 0.041(2) 0.078(3) 0.052(2) 0.004(2) -0.015(2) -0.030(2)
C4 0.033(2) 0.084(4) 0.062(3) -0.005(3) -0.016(2) -0.015(2)
C5 0.041(2) 0.054(3) 0.059(3) -0.006(2) -0.023(2) -0.0022(19)
C6 0.039(2) 0.050(2) 0.042(2) 0.0038(17) -0.0206(17) -0.0136(17)
C7 0.053(3) 0.044(2) 0.063(3) 0.017(2) -0.033(2) -0.017(2)
C8 0.050(2) 0.051(2) 0.057(3) 0.018(2) -0.024(2) -0.024(2)
C9 0.0322(18) 0.048(2) 0.0394(19) 0.0072(16) -0.0112(15) -0.0184(16)
C10 0.0337(18) 0.042(2) 0.0384(19) -0.0031(15) -0.0109(15) -0.0130(16)
C11 0.0291(17) 0.0422(19) 0.0311(17) -0.0043(14) -0.0078(14) -0.0131(15)
C12 0.0352(18) 0.049(2) 0.0281(16) -0.0056(15) -0.0076(14) -0.0163(16)
C13 0.0317(18) 0.046(2) 0.0383(19) -0.0041(16) -0.0125(15) -0.0122(16)
C14 0.0316(18) 0.049(2) 0.040(2) -0.0121(17) -0.0044(15) -0.0105(16)
C15 0.040(2) 0.059(2) 0.0301(18) -0.0046(16) -0.0084(15) -0.0203(18)
C16 0.0319(18) 0.049(2) 0.0334(18) 0.0007(15) -0.0088(14) -0.0198(16)
C17 0.039(2) 0.068(3) 0.038(2) -0.0052(19) -0.0080(17) -0.009(2)
C18 0.058(3) 0.053(3) 0.081(4) -0.007(2) -0.027(3) -0.023(2)
C19 0.050(3) 0.106(4) 0.040(2) 0.004(2) -0.021(2) -0.026(3)
C20 0.0360(19) 0.0399(19) 0.041(2) -0.0066(15) -0.0127(16) -0.0109(16)
C21 0.037(2) 0.058(3) 0.048(2) -0.0003(19) -0.0097(18) -0.0214(19)
C22 0.049(2) 0.054(2) 0.048(2) 0.0074(19) -0.0141(19) -0.025(2)
C23 0.046(2) 0.040(2) 0.042(2) 0.0010(16) -0.0155(17) -0.0165(17)
C24 0.058(3) 0.040(2) 0.050(2) 0.0090(18) -0.022(2) -0.017(2)
C25 0.054(3) 0.046(2) 0.062(3) 0.006(2) -0.031(2) -0.011(2)
C26 0.041(2) 0.038(2) 0.052(2) -0.0099(17) -0.0190(18) -0.0078(17)
C27 0.043(2) 0.057(3) 0.072(3) -0.008(2) -0.029(2) -0.010(2)
C28 0.042(2) 0.076(3) 0.074(3) -0.012(3) -0.018(2) -0.027(2)
C29 0.046(2) 0.063(3) 0.059(3) -0.006(2) -0.010(2) -0.028(2)
C30 0.037(2) 0.044(2) 0.044(2) -0.0101(17) -0.0066(16) -0.0176(17)
C31 0.045(2) 0.049(2) 0.045(2) 0.0032(18) -0.0092(18) -0.0242(19)
C32 0.044(2) 0.045(2) 0.040(2) 0.0012(16) -0.0137(17) -0.0170(18)
C33 0.0350(18) 0.0337(17) 0.0352(18) -0.0051(14) -0.0085(15) -0.0114(15)
C34 0.0356(18) 0.0300(16) 0.0390(19) -0.0054(14) -0.0118(15) -0.0096(14)
C35 0.0380(19) 0.0325(17) 0.0407(19) -0.0083(14) -0.0128(16) -0.0099(15)

loop_
_atom_type_symbol
_atom_type_description
_atom_type_scat_dispersion_real
_atom_type_scat_dispersion_imag
_atom_type_scat_source
C C 0.0033 0.0016 'International Tables Vol C Tables 4.2.6.8 and 6.1.1.4'
H H 0.0000 0.0000 'International Tables Vol C Tables 4.2.6.8 and 6.1.1.4'
N N 0.0061 0.0033 'International Tables Vol C Tables 4.2.6.8 and 6.1.1.4'
O O 0.0106 0.0060 'International Tables Vol C Tables 4.2.6.8 and 6.1.1.4'

loop_
_geom_angle_atom_site_label_1
_geom_angle_atom_site_label_2
_geom_angle_atom_site_label_3
_geom_angle
C1 O1 C9 121.3(3)
C9 N1 C19 119.7(3)
C16 N1 C9 108.9(3)
C16 N1 C19 121.8(4)
O1 C1 C2 116.8(4)
O1 C1 C6 121.8(3)
C2 C1 C6 121.3(4)
C1 C2 H2 120.6
C1 C2 C3 118.7(4)
C3 C2 H2 120.6
C2 C3 H3 119.6
C4 C3 C2 120.7(4)
C4 C3 H3 119.6
C3 C4 H4 120.2
C5 C4 C3 119.7(4)
C5 C4 H4 120.2
C4 C5 H5 119.2
C4 C5 C6 121.5(4)
C6 C5 H5 119.2
C1 C6 C5 118.0(4)
C1 C6 C7 117.7(4)
C5 C6 C7 124.1(4)
C6 C7 H7 119.6
C8 C7 C6 120.8(4)
C8 C7 H7 119.6
C7 C8 H8 118.7
C7 C8 C9 122.6(4)
C9 C8 H8 118.7
O1 C9 C8 110.9(3)
O1 C9 C10 108.8(3)
N1 C9 O1 105.4(3)
N1 C9 C8 113.1(3)
N1 C9 C10 103.8(3)
C8 C9 C10 114.3(4)
C11 C10 C9 100.6(3)
C11 C10 C17 115.5(3)
C11 C10 C18 106.8(3)
C17 C10 C9 113.5(3)
C17 C10 C18 110.6(4)
C18 C10 C9 109.2(3)
C12 C11 C10 129.8(3)
C12 C11 C16 120.7(3)
C16 C11 C10 109.3(3)
C11 C12 H12 119.9
C11 C12 C13 120.1(3)
C13 C12 H12 119.9
C12 C13 C20 119.2(3)
C14 C13 C12 118.2(3)
C14 C13 C20 122.6(3)
C13 C14 H14 119.0
C15 C14 C13 122.0(4)
C15 C14 H14 119.0
C14 C15 H15 120.8
C16 C15 C14 118.3(4)
C16 C15 H15 120.8
C11 C16 N1 109.9(3)
C15 C16 N1 129.3(4)
C15 C16 C11 120.7(4)
C10 C17 H17A 109.5
C10 C17 H17B 109.5
C10 C17 H17C 109.5
H17A C17 H17B 109.5
H17A C17 H17C 109.5
H17B C17 H17C 109.5
C10 C18 H18A 109.5
C10 C18 H18B 109.5
C10 C18 H18C 109.5
H18A C18 H18B 109.5
H18A C18 H18C 109.5
H18B C18 H18C 109.5
N1 C19 H19A 109.5
N1 C19 H19B 109.5
N1 C19 H19C 109.5
H19A C19 H19B 109.5
H19A C19 H19C 109.5
H19B C19 H19C 109.5
C21 C20 C13 118.7(4)
C21 C20 C33 119.0(4)
C33 C20 C13 122.2(4)
C20 C21 H21 119.0
C22 C21 C20 122.0(4)
C22 C21 H21 119.0
C21 C22 H22 119.7
C21 C22 C23 120.6(4)
C23 C22 H22 119.7
C22 C23 C24 122.7(4)
C22 C23 C34 118.8(4)
C34 C23 C24 118.5(4)
C23 C24 H24 119.3
C25 C24 C23 121.4(4)
C25 C24 H24 119.3
C24 C25 H25 119.0
C24 C25 C26 122.0(4)
C26 C25 H25 119.0
C27 C26 C25 122.7(4)
C27 C26 C35 118.9(4)
C35 C26 C25 118.4(4)
C26 C27 H27 119.7
C28 C27 C26 120.6(4)
C28 C27 H27 119.7
C27 C28 H28 119.4
C29 C28 C27 121.2(4)
C29 C28 H28 119.4
C28 C29 H29 119.6
C28 C29 C30 120.8(4)
C30 C29 H29 119.6
C29 C30 C31 122.5(4)
C29 C30 C35 119.1(4)
C35 C30 C31 118.4(3)
C30 C31 H31 119.2
C32 C31 C30 121.6(4)
C32 C31 H31 119.2
C31 C32 H32 119.1
C31 C32 C33 121.9(4)
C33 C32 H32 119.1
C20 C33 C32 123.0(4)
C20 C33 C34 119.1(3)
C34 C33 C32 117.8(3)
C23 C34 C33 120.4(3)
C23 C34 C35 119.4(3)
C33 C34 C35 120.1(3)
C26 C35 C34 120.3(4)
C30 C35 C26 119.4(4)
C30 C35 C34 120.2(3)

loop_
_geom_bond_atom_site_label_1
_geom_bond_atom_site_label_2
_geom_bond_distance
O1 C1 1.369(4)
O1 C9 1.469(4)
N1 C9 1.447(5)
N1 C16 1.401(5)
N1 C19 1.457(5)
C1 C2 1.388(5)
C1 C6 1.392(6)
C2 H2 0.9500
C2 C3 1.395(6)
C3 H3 0.9500
C3 C4 1.378(7)
C4 H4 0.9500
C4 C5 1.370(7)
C5 H5 0.9500
C5 C6 1.395(6)
C6 C7 1.450(6)
C7 H7 0.9500
C7 C8 1.328(6)
C8 H8 0.9500
C8 C9 1.503(6)
C9 C10 1.569(5)
C10 C11 1.514(5)
C10 C17 1.515(5)
C10 C18 1.541(6)
C11 C12 1.375(5)
C11 C16 1.393(5)
C12 H12 0.9500
C12 C13 1.403(5)
C13 C14 1.397(5)
C13 C20 1.494(5)
C14 H14 0.9500
C14 C15 1.395(6)
C15 H15 0.9500
C15 C16 1.380(6)
C17 H17A 0.9800
C17 H17B 0.9800
C17 H17C 0.9800
C18 H18A 0.9800
C18 H18B 0.9800
C18 H18C 0.9800
C19 H19A 0.9800
C19 H19B 0.9800
C19 H19C 0.9800
C20 C21 1.400(6)
C20 C33 1.411(5)
C21 H21 0.9500
C21 C22 1.378(6)
C22 H22 0.9500
C22 C23 1.398(6)
C23 C24 1.444(6)
C23 C34 1.421(5)
C24 H24 0.9500
C24 C25 1.336(6)
C25 H25 0.9500
C25 C26 1.425(6)
C26 C27 1.405(6)
C26 C35 1.423(5)
C27 H27 0.9500
C27 C28 1.379(7)
C28 H28 0.9500
C28 C29 1.370(7)
C29 H29 0.9500
C29 C30 1.402(6)
C30 C31 1.430(6)
C30 C35 1.421(5)
C31 H31 0.9500
C31 C32 1.350(6)
C32 H32 0.9500
C32 C33 1.440(5)
C33 C34 1.425(5)
C34 C35 1.428(5)

loop_
_twin_individual_id
_twin_individual_mass_fraction_refined
1 0.615(4)
2 0.385(4)
